data_4513058
loop_
_publ_author_name
'Capacci-Daniel, Christina A.'
'Mohammadi, Cameron'
'Urbelis, Jessica H.'
'Heyrana, Katrina'
'Khatri, Natasha M.'
'Solomos, Marina A.'
'Swift, Jennifer A.'

_publ_section_title
;
 Structural Diversity in 1,3-Bis(m-cyanophenyl)urea
;
_journal_issue 5
_journal_name_full 'Crystal Growth &amp; Design'
_journal_page_first 2373
_journal_paper_doi 10.1021/acs.cgd.5b00168
_journal_volume 15
_journal_year 2015
_chemical_formula_moiety 'C15 H10 N4 O'
_chemical_formula_sum 'C15 H10 N4 O'
_chemical_formula_weight 262.27
_chemical_melting_point 456(3)
_chemical_name_common g-mCyPU
_chemical_name_systematic 1,3-bis(m-cyanophenyl)urea
_space_group_IT_number 14
_symmetry_cell_setting monoclinic
_symmetry_space_group_name_Hall '-P 2ybc'
_symmetry_space_group_name_H-M 'P 1 21/c 1'
_atom_sites_solution_hydrogens geom
_atom_sites_solution_primary direct
_atom_sites_solution_secondary difmap
_audit_creation_method SHELXL-97
_cell_angle_alpha 90.00
_cell_angle_beta 91.940(2)
_cell_angle_gamma 90.00
_cell_formula_units_Z 4
_cell_length_a 4.7645(9)
_cell_length_b 30.785(6)
_cell_length_c 8.7600(17)
_cell_measurement_reflns_used 3216
_cell_measurement_temperature 100(2)
_cell_measurement_theta_max 28.1135
_cell_measurement_theta_min 2.4185
_cell_volume 1284.1(4)
_computing_cell_refinement 'APEX II, Bruker'
_computing_data_collection 'APEX II, Bruker'
_computing_data_reduction 'APEX II, Bruker'
_computing_molecular_graphics 'X-SEED, L.Barbour (1999); http://x-seed.net/'
_computing_structure_refinement 'SHELXL-97 (Sheldrick, 1997)'
_computing_structure_solution 'SHELXS-97 (Sheldrick, 1990)'
_diffrn_ambient_temperature 100(2)
_diffrn_measured_fraction_theta_full 0.982
_diffrn_measured_fraction_theta_max 0.982
_diffrn_measurement_device_type 'SMART platform CCD, Bruker'
_diffrn_measurement_method 'omega scans'
_diffrn_radiation_monochromator graphite
_diffrn_radiation_source 'fine-focus sealed tube'
_diffrn_radiation_type MoK\a
_diffrn_radiation_wavelength 0.71073
_diffrn_reflns_av_R_equivalents 0.0316
_diffrn_reflns_av_sigmaI/netI 0.0313
_diffrn_reflns_limit_h_max 6
_diffrn_reflns_limit_h_min -6
_diffrn_reflns_limit_k_max 39
_diffrn_reflns_limit_k_min -40
_diffrn_reflns_limit_l_max 11
_diffrn_reflns_limit_l_min -11
_diffrn_reflns_number 11347
_diffrn_reflns_theta_full 27.99
_diffrn_reflns_theta_max 27.99
_diffrn_reflns_theta_min 1.32
_exptl_absorpt_coefficient_mu 0.090
_exptl_absorpt_correction_T_max 0.998
_exptl_absorpt_correction_T_min 0.970
_exptl_absorpt_correction_type multi-scan
_exptl_absorpt_process_details 'SADABS, G.Sheldrick (1999)'
_exptl_crystal_colour colorless
_exptl_crystal_density_diffrn 1.357
_exptl_crystal_density_method 'not measured'
_exptl_crystal_description plate
_exptl_crystal_F_000 544
_exptl_crystal_recrystallization_method 'vapor diffusion of ethanol into saturated benzene'
_exptl_crystal_size_max 0.55
_exptl_crystal_size_mid 0.26
_exptl_crystal_size_min 0.05
_refine_diff_density_max 0.309
_refine_diff_density_min -0.291
_refine_diff_density_rms 0.077
_refine_ls_extinction_method none
_refine_ls_goodness_of_fit_ref 1.136
_refine_ls_hydrogen_treatment mixed
_refine_ls_matrix_type full
_refine_ls_number_parameters 221
_refine_ls_number_reflns 3046
_refine_ls_number_restraints 0
_refine_ls_restrained_S_all 1.136
_refine_ls_R_factor_all 0.0661
_refine_ls_R_factor_gt 0.0453
_refine_ls_shift/su_max 0.000
_refine_ls_shift/su_mean 0.000
_refine_ls_structure_factor_coef Fsqd
_refine_ls_weighting_details 'calc w=1/[\s^2^(Fo^2^)+(0.0709P)^2^+0.1051P] where P=(Fo^2^+2Fc^2^)/3'
_refine_ls_weighting_scheme calc
_refine_ls_wR_factor_gt 0.1119
_refine_ls_wR_factor_ref 0.1285
_reflns_number_gt 2366
_reflns_number_total 3046
_reflns_threshold_expression >2sigma(I)
_cod_data_source_file cg5b00168_si_003.cif
_cod_data_source_block g-mCyPU-100K
_cod_depositor_comments
;
The following automatic conversions were performed:
'_atom_site_symetry_multiplicity' tag replaced with
'_atom_site_symmetry_multiplicity' tag as specified in the
replacement file
'/usr/data/users/saulius/crontab/automatic-downloads/current/ACS/lib/lists/replacement-tags.lst'.

Automatic conversion script
Id: cif_correct_tags 3376 2015-05-07 07:48:27Z andrius 

The following automatic conversions were performed:

'_chemical_melting_point' value '180.2-185.5C' was changed to
'456(3)' - it was converted from degrees Celsius(C) to Kelvins(K),
the average value was taken and precision was estimated.

Automatic conversion script
Id: cif_fix_values 3271 2015-04-21 07:52:19Z andrius 
;
_cod_original_sg_symbol_H-M 'P 21/c'
_cod_database_code 4513058

loop_
_symmetry_equiv_pos_as_xyz
'x, y, z'
'-x, y+1/2, -z+1/2'
'-x, -y, -z'
'x, -y-1/2, z-1/2'

loop_
_atom_site_label
_atom_site_type_symbol
_atom_site_fract_x
_atom_site_fract_y
_atom_site_fract_z
_atom_site_U_iso_or_equiv
_atom_site_adp_type
_atom_site_occupancy
_atom_site_symmetry_multiplicity
_atom_site_calc_flag
O1 O 0.4644(2) 0.31112(3) 0.24492(13) 0.0211(3) Uani 1 1 d
N1 N 0.8117(3) 0.35889(4) 0.18085(15) 0.0203(3) Uani 1 1 d
C10 C 0.6017(3) 0.17751(5) 0.25935(17) 0.0178(3) Uani 1 1 d
N2 N 0.8899(3) 0.28614(4) 0.16830(15) 0.0193(3) Uani 1 1 d
N4 N 0.2473(3) 0.14310(5) 0.44071(16) 0.0266(3) Uani 1 1 d
C11 C 0.7477(3) 0.15122(5) 0.15999(17) 0.0202(3) Uani 1 1 d
C1 C 0.7030(3) 0.31829(5) 0.20170(17) 0.0182(3) Uani 1 1 d
C4 C 0.3700(3) 0.44242(5) 0.35907(18) 0.0211(3) Uani 1 1 d
C8 C 0.8335(3) 0.24128(5) 0.16839(16) 0.0172(3) Uani 1 1 d
C9 C 0.6432(3) 0.22231(5) 0.26538(17) 0.0174(3) Uani 1 1 d
C3 C 0.4804(3) 0.40174(5) 0.32541(18) 0.0192(3) Uani 1 1 d
C5 C 0.4535(3) 0.47976(5) 0.2838(2) 0.0252(4) Uani 1 1 d
C2 C 0.6798(3) 0.39829(5) 0.21371(18) 0.0192(3) Uani 1 1 d
C12 C 0.9375(3) 0.17055(5) 0.06535(18) 0.0215(3) Uani 1 1 d
C15 C 0.4038(3) 0.15826(5) 0.35991(17) 0.0198(3) Uani 1 1 d
C13 C 0.9802(3) 0.21495(5) 0.06845(17) 0.0195(3) Uani 1 1 d
N3 N 0.0132(3) 0.44559(4) 0.57563(18) 0.0299(3) Uani 1 1 d
C6 C 0.6536(4) 0.47576(6) 0.1736(2) 0.0276(4) Uani 1 1 d
C7 C 0.7642(3) 0.43563(5) 0.13777(19) 0.0238(4) Uani 1 1 d
C14 C 0.1685(3) 0.44481(5) 0.47857(19) 0.0233(4) Uani 1 1 d
H4 H 0.375(4) 0.5077(6) 0.311(2) 0.026(5) Uiso 1 1 d
H6 H 0.899(4) 0.4332(6) 0.064(2) 0.029(5) Uiso 1 1 d
H5 H 0.714(4) 0.5009(6) 0.123(2) 0.036(5) Uiso 1 1 d
H3 H 0.418(3) 0.3767(6) 0.3815(19) 0.020(4) Uiso 1 1 d
H12 H 1.041(4) 0.1523(6) -0.005(2) 0.027(5) Uiso 1 1 d
H11 H 0.719(3) 0.1199(6) 0.1620(18) 0.018(4) Uiso 1 1 d
H13 H 1.114(4) 0.2282(6) 0.004(2) 0.025(5) Uiso 1 1 d
H1 H 0.966(4) 0.3607(6) 0.128(2) 0.036(5) Uiso 1 1 d
H9 H 0.545(4) 0.2393(6) 0.335(2) 0.031(5) Uiso 1 1 d
H2 H 1.064(4) 0.2945(6) 0.153(2) 0.029(5) Uiso 1 1 d

loop_
_atom_site_aniso_label
_atom_site_aniso_U_11
_atom_site_aniso_U_22
_atom_site_aniso_U_33
_atom_site_aniso_U_23
_atom_site_aniso_U_13
_atom_site_aniso_U_12
O1 0.0127(5) 0.0226(6) 0.0282(6) -0.0003(5) 0.0021(4) -0.0021(4)
N1 0.0147(6) 0.0222(7) 0.0243(7) -0.0020(5) 0.0049(5) -0.0028(5)
C10 0.0142(7) 0.0236(8) 0.0154(7) 0.0000(6) -0.0009(5) 0.0008(6)
N2 0.0123(6) 0.0235(7) 0.0223(7) -0.0021(5) 0.0039(5) -0.0028(5)
N4 0.0253(7) 0.0322(8) 0.0225(7) 0.0024(6) 0.0029(6) -0.0029(6)
C11 0.0215(8) 0.0201(8) 0.0190(8) -0.0021(6) -0.0012(6) 0.0029(6)
C1 0.0145(7) 0.0237(8) 0.0164(7) -0.0015(6) -0.0002(5) -0.0015(6)
C4 0.0168(7) 0.0222(8) 0.0244(8) -0.0026(6) -0.0003(6) -0.0027(6)
C8 0.0131(6) 0.0221(7) 0.0163(7) -0.0016(6) -0.0016(5) 0.0007(5)
C9 0.0142(7) 0.0230(8) 0.0150(7) -0.0027(6) 0.0010(5) 0.0009(6)
C3 0.0156(7) 0.0205(8) 0.0215(8) 0.0002(6) 0.0000(6) -0.0038(6)
C5 0.0251(8) 0.0198(8) 0.0306(9) 0.0002(7) -0.0015(7) -0.0002(6)
C2 0.0165(7) 0.0203(8) 0.0207(8) -0.0015(6) -0.0022(6) -0.0019(6)
C12 0.0211(8) 0.0266(8) 0.0171(7) -0.0040(6) 0.0022(6) 0.0049(6)
C15 0.0199(7) 0.0211(7) 0.0181(7) -0.0014(6) -0.0017(6) 0.0014(6)
C13 0.0144(7) 0.0274(8) 0.0168(7) 0.0009(6) 0.0013(5) 0.0008(6)
N3 0.0305(8) 0.0221(7) 0.0377(9) -0.0044(6) 0.0103(6) -0.0014(6)
C6 0.0284(9) 0.0242(8) 0.0302(9) 0.0048(7) 0.0029(7) -0.0051(7)
C7 0.0220(8) 0.0271(8) 0.0224(8) 0.0016(7) 0.0030(6) -0.0037(7)
C14 0.0221(8) 0.0166(7) 0.0312(9) -0.0027(6) 0.0003(7) -0.0010(6)

loop_
_atom_type_symbol
_atom_type_description
_atom_type_scat_dispersion_real
_atom_type_scat_dispersion_imag
_atom_type_scat_source
C C 0.0033 0.0016 'International Tables Vol C Tables 4.2.6.8 and 6.1.1.4'
H H 0.0000 0.0000 'International Tables Vol C Tables 4.2.6.8 and 6.1.1.4'
N N 0.0061 0.0033 'International Tables Vol C Tables 4.2.6.8 and 6.1.1.4'
O O 0.0106 0.0060 'International Tables Vol C Tables 4.2.6.8 and 6.1.1.4'

loop_
_geom_angle_atom_site_label_1
_geom_angle_atom_site_label_2
_geom_angle_atom_site_label_3
_geom_angle
C1 N1 C2 126.12(13)
C1 N1 H1 117.0(12)
C2 N1 H1 116.0(12)
C11 C10 C9 121.72(14)
C11 C10 C15 119.66(14)
C9 C10 C15 118.62(13)
C1 N2 C8 125.71(12)
C1 N2 H2 116.4(12)
C8 N2 H2 117.7(12)
C12 C11 C10 118.41(15)
C12 C11 H11 122.1(10)
C10 C11 H11 119.5(10)
O1 C1 N1 124.29(14)
O1 C1 N2 123.39(14)
N1 C1 N2 112.32(13)
C5 C4 C3 121.76(15)
C5 C4 C14 120.61(14)
C3 C4 C14 117.61(14)
C9 C8 C13 119.28(14)
C9 C8 N2 122.72(13)
C13 C8 N2 117.99(13)
C8 C9 C10 119.10(13)
C8 C9 H9 120.7(12)
C10 C9 H9 120.2(12)
C2 C3 C4 119.28(14)
C2 C3 H3 121.7(10)
C4 C3 H3 119.0(10)
C6 C5 C4 118.17(15)
C6 C5 H4 122.2(11)
C4 C5 H4 119.6(11)
C3 C2 C7 119.18(14)
C3 C2 N1 122.19(14)
C7 C2 N1 118.52(14)
C11 C12 C13 120.86(14)
C11 C12 H12 119.1(11)
C13 C12 H12 120.1(11)
N4 C15 C10 179.53(18)
C12 C13 C8 120.63(14)
C12 C13 H13 120.7(11)
C8 C13 H13 118.6(11)
C7 C6 C5 120.93(16)
C7 C6 H5 119.9(13)
C5 C6 H5 119.2(12)
C6 C7 C2 120.65(15)
C6 C7 H6 120.5(11)
C2 C7 H6 118.8(11)
N3 C14 C4 177.77(18)

loop_
_geom_bond_atom_site_label_1
_geom_bond_atom_site_label_2
_geom_bond_distance
O1 C1 1.2299(17)
N1 C1 1.3677(19)
N1 C2 1.4004(19)
N1 H1 0.89(2)
C10 C11 1.392(2)
C10 C9 1.394(2)
C10 C15 1.440(2)
N2 C1 1.3696(19)
N2 C8 1.4069(19)
N2 H2 0.885(19)
N4 C15 1.1448(19)
C11 C12 1.382(2)
C11 H11 0.973(17)
C4 C5 1.390(2)
C4 C3 1.394(2)
C4 C14 1.446(2)
C8 C9 1.392(2)
C8 C13 1.398(2)
C9 H9 0.940(19)
C3 C2 1.391(2)
C3 H3 0.966(18)
C5 C6 1.384(2)
C5 H4 0.971(18)
C2 C7 1.394(2)
C12 C13 1.382(2)
C12 H12 0.981(18)
C13 H13 0.958(18)
N3 C14 1.146(2)
C6 C7 1.384(2)
C6 H5 0.94(2)
C7 H6 0.933(19)

loop_
_geom_torsion_atom_site_label_1
_geom_torsion_atom_site_label_2
_geom_torsion_atom_site_label_3
_geom_torsion_atom_site_label_4
_geom_torsion
C9 C10 C11 C12 -0.2(2)
C15 C10 C11 C12 -179.64(14)
C2 N1 C1 O1 4.3(3)
C2 N1 C1 N2 -175.96(14)
C8 N2 C1 O1 4.4(2)
C8 N2 C1 N1 -175.35(13)
C1 N2 C8 C9 -31.2(2)
C1 N2 C8 C13 150.10(15)
C13 C8 C9 C10 -0.6(2)
N2 C8 C9 C10 -179.31(13)
C11 C10 C9 C8 0.7(2)
C15 C10 C9 C8 -179.84(13)
C5 C4 C3 C2 0.1(2)
C14 C4 C3 C2 -178.45(14)
C3 C4 C5 C6 -0.5(2)
C14 C4 C5 C6 178.00(15)
C4 C3 C2 C7 -0.2(2)
C4 C3 C2 N1 176.02(14)
C1 N1 C2 C3 27.0(2)
C1 N1 C2 C7 -156.81(15)
C10 C11 C12 C13 -0.4(2)
C11 C10 C15 N4 131(24)
C9 C10 C15 N4 -49(24)
C11 C12 C13 C8 0.5(2)
C9 C8 C13 C12 0.0(2)
N2 C8 C13 C12 178.82(14)
C4 C5 C6 C7 1.0(3)
C5 C6 C7 C2 -1.1(3)
C3 C2 C7 C6 0.6(2)
N1 C2 C7 C6 -175.67(15)
C5 C4 C14 N3 -148(5)
C3 C4 C14 N3 31(5)
